data_7018483
loop_
_publ_author_name
'Zurawski, Alexander'
'Rybak, J-Christoph'
'Meyer, Larissa V.'
'Matthes, Philipp R.'
'Stepanenko, Vladimir'
'Dannenbauer, Nicole'
'W\"urthner, Frank'
'M\"uller-Buschbaum, Klaus'

_publ_section_title
;
 Alkaline earth imidazolate coordination polymers by solvent free melt
 synthesis as potential host lattices for rare earth photoluminescence:
 (x)(\\infty )[AE(Im)(2)(ImH)(2-3)], Mg, Ca, Sr, Ba, x = 1-2.
;
_journal_issue 14
_journal_name_full 'Dalton transactions (Cambridge, England : 2003)'
_journal_page_first 4067
_journal_page_last 4078
_journal_paper_doi 10.1039/c2dt12047j
_journal_volume 41
_journal_year 2012
_chemical_formula_sum 'C15 H18 Mg N10'
_chemical_formula_weight 362.70
_chemical_name_common
;
Magnesium(II)-imidazolo-imidazolate coordination polymer
;
_chemical_name_systematic
;
Tris-imidazolo-di-imidazolato-Magnesium(II)
;
_space_group_IT_number 15
_symmetry_cell_setting monoclinic
_symmetry_space_group_name_Hall '-C 2yc'
_symmetry_space_group_name_H-M 'C 1 2/c 1'
_atom_sites_solution_hydrogens geom
_atom_sites_solution_primary direct
_atom_sites_solution_secondary difmap
_audit_creation_method SHELXL-97
_cell_angle_alpha 90.00
_cell_angle_beta 95.05(3)
_cell_angle_gamma 90.00
_cell_formula_units_Z 8
_cell_length_a 24.122(5)
_cell_length_b 8.3816(17)
_cell_length_c 17.332(4)
_cell_measurement_reflns_used 10941
_cell_measurement_temperature 140(2)
_cell_measurement_theta_max 50.00
_cell_measurement_theta_min 5.14
_cell_volume 3490.6(13)
_computing_cell_refinement 'STOE SOFTWARE'
_computing_data_collection 'STOE SOFTWARE'
_computing_data_reduction 'STOE SOFTWARE'
_computing_molecular_graphics POVRAY
_computing_structure_refinement 'SHELXL-97 (Sheldrick, 1997)'
_computing_structure_solution 'SHELXS-97 (Sheldrick, 1997)'
_diffrn_ambient_temperature 140(2)
_diffrn_measured_fraction_theta_full 0.963
_diffrn_measured_fraction_theta_max 0.963
_diffrn_measurement_device_type 'STOE IPDS I'
_diffrn_measurement_method '1.5 deg omega scan'
_diffrn_radiation_monochromator graphite
_diffrn_radiation_source 'fine-focus sealed tube'
_diffrn_radiation_type MoK\a
_diffrn_radiation_wavelength 0.71073
_diffrn_reflns_av_R_equivalents 0.0575
_diffrn_reflns_av_sigmaI/netI 0.0557
_diffrn_reflns_limit_h_max 28
_diffrn_reflns_limit_h_min -28
_diffrn_reflns_limit_k_max 9
_diffrn_reflns_limit_k_min -9
_diffrn_reflns_limit_l_max 20
_diffrn_reflns_limit_l_min -20
_diffrn_reflns_number 10941
_diffrn_reflns_theta_full 25.00
_diffrn_reflns_theta_max 25.00
_diffrn_reflns_theta_min 2.57
_diffrn_standards_decay_% n/a
_diffrn_standards_interval_count n/a
_diffrn_standards_interval_time n/a
_diffrn_standards_number 0
_exptl_absorpt_coefficient_mu 0.125
_exptl_absorpt_correction_type none
_exptl_crystal_colour colourless
_exptl_crystal_density_diffrn 1.380
_exptl_crystal_density_method 'not measured'
_exptl_crystal_description ingotlike
_exptl_crystal_F_000 1520
_exptl_crystal_size_max 0.4
_exptl_crystal_size_mid 0.2
_exptl_crystal_size_min 0.1
_refine_diff_density_max 0.262
_refine_diff_density_min -0.257
_refine_diff_density_rms 0.047
_refine_ls_extinction_coef 0.0009(4)
_refine_ls_extinction_expression Fc^*^=kFc[1+0.001xFc^2^\l^3^/sin(2\q)]^-1/4^
_refine_ls_extinction_method SHELXL
_refine_ls_goodness_of_fit_ref 0.897
_refine_ls_hydrogen_treatment mixed
_refine_ls_matrix_type full
_refine_ls_number_parameters 311
_refine_ls_number_reflns 2960
_refine_ls_number_restraints 0
_refine_ls_restrained_S_all 0.897
_refine_ls_R_factor_all 0.0582
_refine_ls_R_factor_gt 0.0377
_refine_ls_shift/su_max 0.000
_refine_ls_shift/su_mean 0.000
_refine_ls_structure_factor_coef Fsqd
_refine_ls_weighting_details 'calc w=1/[\s^2^(Fo^2^)+(0.0582P)^2^+0.0000P] where P=(Fo^2^+2Fc^2^)/3'
_refine_ls_weighting_scheme calc
_refine_ls_wR_factor_gt 0.0885
_refine_ls_wR_factor_ref 0.0954
_reflns_number_gt 2060
_reflns_number_total 2960
_reflns_threshold_expression >2sigma(I)
_cod_data_source_file c2dt12047j.txt
_cod_data_source_block 1
_cod_original_cell_volume 3490.5(12)
_cod_original_sg_symbol_H-M C2/c
_cod_database_code 7018483

loop_
_symmetry_equiv_pos_as_xyz
'x, y, z'
'-x, y, -z+1/2'
'x+1/2, y+1/2, z'
'-x+1/2, y+1/2, -z+1/2'
'-x, -y, -z'
'x, -y, z-1/2'
'-x+1/2, -y+1/2, -z'
'x+1/2, -y+1/2, z-1/2'

loop_
_atom_site_label
_atom_site_type_symbol
_atom_site_fract_x
_atom_site_fract_y
_atom_site_fract_z
_atom_site_U_iso_or_equiv
_atom_site_adp_type
_atom_site_occupancy
_atom_site_symmetry_multiplicity
_atom_site_calc_flag
_atom_site_refinement_flags
Mg1 Mg 0.2500 0.7500 0.5000 0.0262(3) Uani 1 2 d S
Mg2 Mg 0.5000 0.5000 0.5000 0.0224(2) Uani 1 2 d S
N1 N 0.33327(7) 0.6993(2) 0.46188(10) 0.0282(4) Uani 1 1 d .
N2 N 0.42241(6) 0.6155(2) 0.46432(9) 0.0245(4) Uani 1 1 d .
N3 N 0.21117(7) 0.6618(2) 0.38969(10) 0.0286(4) Uani 1 1 d .
N4 N 0.14576(8) 0.5745(3) 0.29858(11) 0.0355(5) Uani 1 1 d .
N5 N 0.25577(7) 0.9932(2) 0.44744(10) 0.0304(4) Uani 1 1 d .
N6 N 0.24136(9) 1.2088(3) 0.37642(12) 0.0425(5) Uani 1 1 d .
N7 N 0.47526(7) 0.3005(2) 0.42171(10) 0.0262(4) Uani 1 1 d .
N8 N 0.43565(8) 0.1731(3) 0.32021(11) 0.0319(4) Uani 1 1 d .
N9 N 0.54220(7) 0.6140(2) 0.40524(10) 0.0264(4) Uani 1 1 d .
N10 N 0.58818(8) 0.7860(3) 0.33947(11) 0.0351(5) Uani 1 1 d .
C1 C 0.37216(8) 0.5982(3) 0.49137(12) 0.0273(5) Uani 1 1 d .
C2 C 0.41428(9) 0.7378(3) 0.41239(12) 0.0312(5) Uani 1 1 d .
C3 C 0.36057(9) 0.7887(3) 0.41116(12) 0.0326(5) Uani 1 1 d .
C4 C 0.15730(9) 0.6445(3) 0.36725(13) 0.0347(6) Uani 1 1 d .
C5 C 0.19771(10) 0.5444(3) 0.27481(13) 0.0389(6) Uani 1 1 d .
C6 C 0.23690(9) 0.5985(3) 0.32967(13) 0.0344(6) Uani 1 1 d .
C7 C 0.22344(10) 1.0607(3) 0.39127(13) 0.0346(6) Uani 1 1 d .
C8 C 0.28779(11) 1.2371(4) 0.42436(15) 0.0420(6) Uani 1 1 d .
H1 H 0.3648(10) 0.516(3) 0.5312(14) 0.036(7) Uiso 1 1 d .
H2 H 0.4445(11) 0.779(3) 0.3829(14) 0.038(7) Uiso 1 1 d .
H14 H 0.5933(11) 0.647(4) 0.2417(17) 0.047(7) Uiso 1 1 d .
H13 H 0.5659(10) 0.828(4) 0.4463(15) 0.041(7) Uiso 1 1 d .
H3 H 0.3419(10) 0.875(3) 0.3818(14) 0.033(6) Uiso 1 1 d .
H4 H 0.1281(11) 0.672(3) 0.3999(15) 0.040(7) Uiso 1 1 d .
H12 H 0.5391(10) 0.135(3) 0.4441(14) 0.039(7) Uiso 1 1 d .
H7 H 0.1916(11) 1.010(3) 0.3641(14) 0.039(7) Uiso 1 1 d .
H8 H 0.4086(14) 0.145(4) 0.2755(19) 0.071(10) Uiso 1 1 d .
H10A H 0.4029(11) 0.383(4) 0.3597(14) 0.039(7) Uiso 1 1 d .
H6A H 0.2772(12) 0.597(4) 0.3309(15) 0.046(7) Uiso 1 1 d .
H11 H 0.4897(11) -0.008(4) 0.3250(16) 0.046(8) Uiso 1 1 d .
H9 H 0.3251(12) 1.078(4) 0.5102(17) 0.057(8) Uiso 1 1 d .
H5 H 0.2016(11) 0.503(4) 0.2253(17) 0.049(8) Uiso 1 1 d .
H10 H 0.6048(13) 0.880(4) 0.3283(18) 0.058(9) Uiso 1 1 d .
H8A H 0.3058(13) 1.335(4) 0.4264(17) 0.057(9) Uiso 1 1 d .
H15 H 0.5391(12) 0.437(4) 0.3171(16) 0.053(8) Uiso 1 1 d .
H6 H 0.2254(14) 1.290(5) 0.339(2) 0.070(10) Uiso 1 1 d .
C9 C 0.29613(10) 1.1049(3) 0.46770(15) 0.0387(6) Uani 1 1 d .
C10 C 0.43343(9) 0.2996(3) 0.36698(12) 0.0295(5) Uani 1 1 d .
C11 C 0.48128(9) 0.0858(3) 0.34702(13) 0.0325(5) Uani 1 1 d .
C12 C 0.50534(9) 0.1651(3) 0.40927(12) 0.0286(5) Uani 1 1 d .
C13 C 0.56506(9) 0.7561(3) 0.40545(13) 0.0304(5) Uani 1 1 d .
C14 C 0.58031(10) 0.6533(3) 0.29387(14) 0.0403(6) Uani 1 1 d .
C15 C 0.55170(9) 0.5487(3) 0.33475(12) 0.0349(6) Uani 1 1 d .

loop_
_atom_site_aniso_label
_atom_site_aniso_U_11
_atom_site_aniso_U_22
_atom_site_aniso_U_33
_atom_site_aniso_U_23
_atom_site_aniso_U_13
_atom_site_aniso_U_12
Mg1 0.0182(4) 0.0326(7) 0.0272(5) -0.0031(4) -0.0005(4) 0.0047(4)
Mg2 0.0176(4) 0.0238(6) 0.0260(5) 0.0010(4) 0.0022(3) 0.0010(4)
N1 0.0203(8) 0.0364(13) 0.0274(9) 0.0002(8) -0.0002(7) 0.0056(7)
N2 0.0181(8) 0.0282(11) 0.0271(9) -0.0011(7) 0.0019(6) 0.0011(7)
N3 0.0255(9) 0.0306(12) 0.0290(9) -0.0011(8) -0.0009(7) 0.0018(7)
N4 0.0335(10) 0.0398(14) 0.0317(10) 0.0006(9) -0.0048(8) -0.0072(8)
N5 0.0251(9) 0.0317(12) 0.0345(9) -0.0026(8) 0.0045(7) 0.0035(8)
N6 0.0517(13) 0.0370(15) 0.0408(11) 0.0033(10) 0.0161(10) 0.0045(10)
N7 0.0228(8) 0.0265(12) 0.0295(9) -0.0003(7) 0.0032(7) -0.0009(7)
N8 0.0317(9) 0.0313(13) 0.0317(10) -0.0029(8) -0.0035(8) -0.0002(8)
N9 0.0228(8) 0.0278(12) 0.0290(9) 0.0031(8) 0.0039(7) 0.0015(7)
N10 0.0319(10) 0.0342(14) 0.0402(11) 0.0097(9) 0.0079(8) -0.0019(9)
C1 0.0190(9) 0.0305(14) 0.0324(11) -0.0013(10) 0.0016(8) 0.0028(8)
C2 0.0251(11) 0.0382(15) 0.0306(11) 0.0070(10) 0.0041(9) 0.0061(9)
C3 0.0281(10) 0.0413(17) 0.0285(11) 0.0080(10) 0.0041(9) 0.0120(10)
C4 0.0249(11) 0.0413(17) 0.0367(12) -0.0057(10) -0.0049(9) 0.0003(9)
C5 0.0414(13) 0.0485(18) 0.0273(11) -0.0042(11) 0.0059(9) -0.0137(11)
C6 0.0299(12) 0.0441(17) 0.0294(11) -0.0037(10) 0.0038(9) -0.0055(10)
C7 0.0312(12) 0.0378(16) 0.0354(12) 0.0003(10) 0.0074(9) 0.0028(10)
C8 0.0448(14) 0.0368(19) 0.0463(14) -0.0083(12) 0.0145(11) -0.0072(12)
C9 0.0334(12) 0.0383(17) 0.0450(14) -0.0093(11) 0.0067(10) -0.0033(10)
C10 0.0240(10) 0.0323(15) 0.0318(11) -0.0027(10) 0.0004(8) -0.0009(9)
C11 0.0365(12) 0.0261(16) 0.0344(12) -0.0034(10) 0.0008(9) 0.0045(10)
C12 0.0276(10) 0.0259(14) 0.0319(11) -0.0012(9) 0.0009(9) 0.0015(9)
C13 0.0269(11) 0.0293(15) 0.0354(12) 0.0035(10) 0.0049(9) 0.0030(9)
C14 0.0431(13) 0.0460(19) 0.0329(12) 0.0055(11) 0.0104(10) -0.0042(11)
C15 0.0357(12) 0.0423(17) 0.0276(11) 0.0004(10) 0.0069(9) -0.0043(10)

loop_
_atom_type_symbol
_atom_type_description
_atom_type_scat_dispersion_real
_atom_type_scat_dispersion_imag
_atom_type_scat_source
C C 0.0033 0.0016 'International Tables Vol C Tables 4.2.6.8 and 6.1.1.4'
H H 0.0000 0.0000 'International Tables Vol C Tables 4.2.6.8 and 6.1.1.4'
N N 0.0061 0.0033 'International Tables Vol C Tables 4.2.6.8 and 6.1.1.4'
Mg Mg 0.0486 0.0363 'International Tables Vol C Tables 4.2.6.8 and 6.1.1.4'

loop_
_geom_angle_atom_site_label_1
_geom_angle_atom_site_label_2
_geom_angle_atom_site_label_3
_geom_angle
_geom_angle_site_symmetry_1
_geom_angle_site_symmetry_3
N3 Mg1 N3 180.0 . 7_566
N3 Mg1 N1 89.75(7) . 7_566
N3 Mg1 N1 90.25(7) 7_566 7_566
N3 Mg1 N1 90.25(7) . .
N3 Mg1 N1 89.75(7) 7_566 .
N1 Mg1 N1 180.0 7_566 .
N3 Mg1 N5 89.39(7) . .
N3 Mg1 N5 90.61(7) 7_566 .
N1 Mg1 N5 92.13(7) 7_566 .
N1 Mg1 N5 87.87(7) . .
N3 Mg1 N5 90.61(7) . 7_566
N3 Mg1 N5 89.39(7) 7_566 7_566
N1 Mg1 N5 87.87(7) 7_566 7_566
N1 Mg1 N5 92.13(7) . 7_566
N5 Mg1 N5 180.00(4) . 7_566
N2 Mg2 N2 180.000(1) . 5_666
N2 Mg2 N7 90.99(7) . 5_666
N2 Mg2 N7 89.01(7) 5_666 5_666
N2 Mg2 N7 89.01(7) . .
N2 Mg2 N7 90.99(7) 5_666 .
N7 Mg2 N7 180.000(1) 5_666 .
N2 Mg2 N9 87.84(7) . 5_666
N2 Mg2 N9 92.16(6) 5_666 5_666
N7 Mg2 N9 89.31(7) 5_666 5_666
N7 Mg2 N9 90.69(7) . 5_666
N2 Mg2 N9 92.16(6) . .
N2 Mg2 N9 87.84(6) 5_666 .
N7 Mg2 N9 90.69(7) 5_666 .
N7 Mg2 N9 89.31(7) . .
N9 Mg2 N9 180.000(1) 5_666 .
C1 N1 C3 103.44(17) . .
C1 N1 Mg1 129.45(15) . .
C3 N1 Mg1 126.05(15) . .
C1 N2 C2 103.21(17) . .
C1 N2 Mg2 129.78(15) . .
C2 N2 Mg2 126.74(13) . .
C4 N3 C6 103.45(18) . .
C4 N3 Mg1 128.72(15) . .
C6 N3 Mg1 127.62(14) . .
C4 N4 C5 102.92(18) . .
C7 N5 C9 104.8(2) . .
C7 N5 Mg1 129.46(17) . .
C9 N5 Mg1 125.70(16) . .
C7 N6 C8 107.8(2) . .
C10 N7 C12 105.22(18) . .
C10 N7 Mg2 126.47(15) . .
C12 N7 Mg2 127.27(13) . .
C10 N8 C11 106.96(19) . .
C13 N9 C15 105.11(19) . .
C13 N9 Mg2 127.42(15) . .
C15 N9 Mg2 127.44(17) . .
C13 N10 C14 107.1(2) . .
N1 C1 N2 115.1(2) . .
C3 C2 N2 109.06(19) . .
C2 C3 N1 109.2(2) . .
N3 C4 N4 115.5(2) . .
C6 C5 N4 109.0(2) . .
C5 C6 N3 109.1(2) . .
N5 C7 N6 110.9(2) . .
C9 C8 N6 105.9(2) . .
C8 C9 N5 110.5(2) . .
N7 C10 N8 111.7(2) . .
C12 C11 N8 106.5(2) . .
C11 C12 N7 109.60(19) . .
N9 C13 N10 112.0(2) . .
C15 C14 N10 106.0(2) . .
C14 C15 N9 109.8(2) . .

loop_
_geom_bond_atom_site_label_1
_geom_bond_atom_site_label_2
_geom_bond_distance
_geom_bond_site_symmetry_2
Mg1 N3 2.1827(18) .
Mg1 N3 2.1827(18) 7_566
Mg1 N1 2.2101(17) 7_566
Mg1 N1 2.2101(17) .
Mg1 N5 2.242(2) .
Mg1 N5 2.242(2) 7_566
Mg2 N2 2.1490(17) .
Mg2 N2 2.1490(17) 5_666
Mg2 N7 2.2023(19) 5_666
Mg2 N7 2.2023(19) .
Mg2 N9 2.2226(18) 5_666
Mg2 N9 2.2226(18) .
N1 C1 1.332(3) .
N1 C3 1.368(3) .
N2 C1 1.345(3) .
N2 C2 1.367(3) .
N3 C4 1.331(3) .
N3 C6 1.365(3) .
N4 C4 1.334(3) .
N4 C5 1.376(3) .
N5 C7 1.320(3) .
N5 C9 1.374(3) .
N6 C7 1.347(4) .
N6 C8 1.355(4) .
N7 C10 1.323(3) .
N7 C12 1.374(3) .
N8 C10 1.339(3) .
N8 C11 1.368(3) .
N9 C13 1.313(3) .
N9 C15 1.376(3) .
N10 C13 1.339(3) .
N10 C14 1.368(4) .
C2 C3 1.362(3) .
C5 C6 1.358(3) .
C8 C9 1.344(4) .
C11 C12 1.354(3) .
C14 C15 1.354(4) .
